data_7132829
loop_
_publ_author_name
'Li, Ming-Jun'
'Lu, Ming-Ming'
'Xu, Peng'
'Chen, Si-Qi'
'Wu, Luan-Ting'
'Zhang, Ze'
'Xu, Hui'

_publ_section_title
;
 Chemodivergent mechanosynthesis of cyclopentenyl and pyrrolinyl
 spirobarbiturates from unsaturated barbiturates and enamino esters.
;
_journal_issue 29
_journal_name_full 'Chemical communications (Cambridge, England)'
_journal_page_first 3958
_journal_page_last 3961
_journal_paper_doi 10.1039/d3cc06327e
_journal_volume 60
_journal_year 2024
_chemical_formula_moiety 'C26 H26 Cl N3 O5'
_chemical_formula_sum 'C26 H26 Cl N3 O5'
_chemical_formula_weight 495.95
_space_group_crystal_system triclinic
_space_group_IT_number 2
_space_group_name_Hall '-P 1'
_space_group_name_H-M_alt 'P -1'
_atom_sites_solution_hydrogens geom
_atom_sites_solution_primary dual
_audit_creation_date 2021-08-11
_audit_creation_method
;
Olex2 1.2
(compiled 2018.05.29 svn.r3508 for OlexSys, GUI svn.r5506)
;
_audit_update_record
;
2023-11-06 deposited with the CCDC.	2024-03-12 downloaded from the CCDC.
;
_cell_angle_alpha 91.073(2)
_cell_angle_beta 98.225(2)
_cell_angle_gamma 110.945(2)
_cell_formula_units_Z 2
_cell_length_a 8.2719(11)
_cell_length_b 10.9748(14)
_cell_length_c 14.3779(18)
_cell_measurement_reflns_used 2347
_cell_measurement_temperature 296(2)
_cell_measurement_theta_max 27.51
_cell_measurement_theta_min 2.37
_cell_volume 1203.0(3)
_computing_cell_refinement 'Bruker SMART'
_computing_data_collection 'Bruker SMART'
_computing_data_reduction 'Bruker SAINT'
_computing_molecular_graphics 'Olex2 (Dolomanov et al., 2009)'
_computing_publication_material 'Olex2 (Dolomanov et al., 2009)'
_computing_structure_refinement 'XL (Sheldrick, 2008)'
_computing_structure_solution 'ShelXT (Sheldrick, 2015)'
_diffrn_ambient_temperature 296.15
_diffrn_measured_fraction_theta_full 0.991
_diffrn_measured_fraction_theta_max 0.991
_diffrn_measurement_device_type 'CCD area detector'
_diffrn_measurement_method 'phi and omega scans'
_diffrn_radiation_monochromator graphite
_diffrn_radiation_type MoK\a
_diffrn_radiation_wavelength 0.71073
_diffrn_reflns_av_R_equivalents 0.0147
_diffrn_reflns_av_unetI/netI 0.0323
_diffrn_reflns_Laue_measured_fraction_full 0.991
_diffrn_reflns_Laue_measured_fraction_max 0.991
_diffrn_reflns_limit_h_max 9
_diffrn_reflns_limit_h_min -7
_diffrn_reflns_limit_k_max 12
_diffrn_reflns_limit_k_min -13
_diffrn_reflns_limit_l_max 14
_diffrn_reflns_limit_l_min -17
_diffrn_reflns_number 6128
_diffrn_reflns_point_group_measured_fraction_full 0.991
_diffrn_reflns_point_group_measured_fraction_max 0.991
_diffrn_reflns_theta_full 24.998
_diffrn_reflns_theta_max 24.998
_diffrn_reflns_theta_min 2.543
_exptl_absorpt_coefficient_mu 0.202
_exptl_absorpt_correction_type none
_exptl_crystal_colour COLORLESS
_exptl_crystal_density_diffrn 1.369
_exptl_crystal_description BLOCK
_exptl_crystal_F_000 520
_exptl_crystal_size_max 0.26
_exptl_crystal_size_mid 0.24
_exptl_crystal_size_min 0.21
_refine_diff_density_max 0.534
_refine_diff_density_min -0.412
_refine_diff_density_rms 0.041
_refine_ls_extinction_method none
_refine_ls_goodness_of_fit_ref 1.057
_refine_ls_hydrogen_treatment constr
_refine_ls_matrix_type full
_refine_ls_number_parameters 319
_refine_ls_number_reflns 4196
_refine_ls_number_restraints 1
_refine_ls_restrained_S_all 1.057
_refine_ls_R_factor_all 0.0686
_refine_ls_R_factor_gt 0.0474
_refine_ls_shift/su_max 0.000
_refine_ls_shift/su_mean 0.000
_refine_ls_structure_factor_coef Fsqd
_refine_ls_weighting_details 'w=1/[\s^2^(Fo^2^)+(0.0659P)^2^+0.2610P] where P=(Fo^2^+2Fc^2^)/3'
_refine_ls_weighting_scheme calc
_refine_ls_wR_factor_gt 0.1220
_refine_ls_wR_factor_ref 0.1297
_reflns_Friedel_coverage 0.000
_reflns_number_gt 3112
_reflns_number_total 4196
_reflns_threshold_expression 'I > 2\s(I)'
_cod_data_source_file d3cc06327e2.cif
_cod_data_source_block 1
_cod_depositor_comments 'Adding full bibliography for 7132829--7132830.cif.'
_cod_database_code 7132829
_shelx_shelxl_version_number 2014/7
_shelx_space_group_comment
;
The symmetry employed for this shelxl refinement is uniquely defined 
by the following loop, which should always be used as a source of 
symmetry information in preference to the above space-group names. 
They are only intended as comments. 
;
_shelx_estimated_absorpt_t_max 0.959
_shelx_estimated_absorpt_t_min 0.949
_olex2_refinement_description
;
1. Fixed Uiso
 At 1.2 times of:
  All C(H) groups, All C(H,H) groups, All N(H) groups
 At 1.5 times of:
  All C(H,H,H) groups
2. Rigid bond restraints
 C19, C20
 with sigma for 1-2 distances of 0.002 and sigma for 1-3 distances of 0.001
3.a Ternary CH refined with riding coordinates:
 C13(H13)
3.b Secondary CH2 refined with riding coordinates:
 C15(H15A,H15B), C7(H7A,H7B), C11(H11A,H11B)
3.c Aromatic/amide H refined with riding coordinates:
 N1(H1), C17(H17), C20(H20), C5(H5), C1(H1A), C19(H19), C18(H18), C2(H2),
 C4(H4), C3(H3)
3.d Idealised Me refined as rotating group:
 C23(H23A,H23B,H23C), C12(H12A,H12B,H12C), C25(H25A,H25B,H25C)
;
_olex2_submission_special_instructions 'No special instructions were received'

loop_
_space_group_symop_operation_xyz
'x, y, z'
'-x, -y, -z'

loop_
_atom_site_label
_atom_site_type_symbol
_atom_site_fract_x
_atom_site_fract_y
_atom_site_fract_z
_atom_site_U_iso_or_equiv
_atom_site_adp_type
_atom_site_occupancy
_atom_site_site_symmetry_order
_atom_site_calc_flag
_atom_site_refinement_flags_posn
_atom_site_refinement_flags_adp
_atom_site_refinement_flags_occupancy
_atom_site_disorder_assembly
_atom_site_disorder_group
Cl1 Cl 0.75339(11) 0.39010(8) 0.03676(4) 0.0718(3) Uani 1 1 d . . . . .
O2 O 0.4289(2) 0.09380(14) 0.15039(11) 0.0486(4) Uani 1 1 d . . . . .
O3 O 1.0461(2) 0.51311(15) 0.37653(10) 0.0430(4) Uani 1 1 d . . . . .
O1 O 0.3609(2) -0.00067(15) 0.28468(12) 0.0556(5) Uani 1 1 d . . . . .
O4 O 0.8940(2) 0.72588(17) 0.13429(12) 0.0602(5) Uani 1 1 d . . . . .
N2 N 0.9701(2) 0.60675(16) 0.24726(12) 0.0343(4) Uani 1 1 d . . . . .
O5 O 0.4847(2) 0.50402(17) 0.30895(13) 0.0559(5) Uani 1 1 d . . . . .
N3 N 0.6835(3) 0.61058(19) 0.21768(13) 0.0444(5) Uani 1 1 d . . . . .
N1 N 0.5087(3) 0.16802(19) 0.44859(13) 0.0504(5) Uani 1 1 d . . . . .
H1 H 0.4585 0.0863 0.4304 0.060 Uiso 1 1 calc R . . . .
C22 C 0.9318(3) 0.52551(19) 0.31968(14) 0.0313(5) Uani 1 1 d . . . . .
C13 C 0.6779(3) 0.32369(19) 0.23928(14) 0.0329(5) Uani 1 1 d . . . . .
H13 H 0.6031 0.3389 0.1850 0.040 Uiso 1 1 calc R . . . .
C16 C 0.8300(3) 0.29823(19) 0.20515(14) 0.0338(5) Uani 1 1 d . . . . .
C14 C 0.7389(3) 0.44657(19) 0.31653(14) 0.0321(5) Uani 1 1 d . . . . .
C9 C 0.5673(3) 0.2148(2) 0.29107(15) 0.0349(5) Uani 1 1 d . . . . .
C8 C 0.5840(3) 0.2479(2) 0.38482(15) 0.0366(5) Uani 1 1 d . . . . .
C26 C 0.6252(3) 0.5238(2) 0.28453(15) 0.0389(5) Uani 1 1 d . . . . .
C24 C 0.8519(3) 0.6516(2) 0.19507(16) 0.0412(5) Uani 1 1 d . . . . .
C10 C 0.4457(3) 0.0932(2) 0.24459(16) 0.0389(5) Uani 1 1 d . . . . .
C15 C 0.6983(3) 0.3878(2) 0.41059(14) 0.0393(5) Uani 1 1 d . . . . .
H15A H 0.8055 0.3944 0.4515 0.047 Uiso 1 1 calc R . . . .
H15B H 0.6378 0.4329 0.4426 0.047 Uiso 1 1 calc R . . . .
C6 C 0.3201(3) 0.1896(2) 0.55990(15) 0.0409(5) Uani 1 1 d . . . . .
C17 C 0.9345(3) 0.2465(2) 0.26329(17) 0.0454(6) Uani 1 1 d . . . . .
H17 H 0.9040 0.2205 0.3215 0.054 Uiso 1 1 calc R . . . .
C21 C 0.8773(3) 0.3296(2) 0.11743(15) 0.0438(6) Uani 1 1 d . . . . .
C7 C 0.5035(3) 0.2057(3) 0.54527(16) 0.0494(6) Uani 1 1 d . . . . .
H7A H 0.5800 0.2963 0.5609 0.059 Uiso 1 1 calc R . . . .
H7B H 0.5469 0.1523 0.5874 0.059 Uiso 1 1 calc R . . . .
C20 C 1.0245(4) 0.3139(2) 0.09061(19) 0.0575(7) Uani 1 1 d . U . . .
H20 H 1.0528 0.3349 0.0311 0.069 Uiso 1 1 calc R . . . .
C23 C 1.1518(3) 0.6587(2) 0.22882(18) 0.0495(6) Uani 1 1 d . . . . .
H23A H 1.2042 0.7500 0.2496 0.074 Uiso 1 1 calc GR . . . .
H23B H 1.1524 0.6479 0.1625 0.074 Uiso 1 1 calc GR . . . .
H23C H 1.2175 0.6121 0.2623 0.074 Uiso 1 1 calc GR . . . .
C5 C 0.2372(4) 0.1034(2) 0.6217(2) 0.0608(7) Uani 1 1 d . . . . .
H5 H 0.2937 0.0542 0.6549 0.073 Uiso 1 1 calc R . . . .
C1 C 0.2323(4) 0.2604(3) 0.51080(18) 0.0568(7) Uani 1 1 d . . . . .
H1A H 0.2870 0.3180 0.4684 0.068 Uiso 1 1 calc R . . . .
C11 C 0.2934(4) -0.0172(2) 0.09471(19) 0.0632(8) Uani 1 1 d . . . . .
H11A H 0.1848 -0.0405 0.1203 0.076 Uiso 1 1 calc R . . . .
H11B H 0.3291 -0.0923 0.0950 0.076 Uiso 1 1 calc R . . . .
C19 C 1.1275(4) 0.2674(3) 0.1521(2) 0.0639(7) Uani 1 1 d . U . . .
H19 H 1.2282 0.2599 0.1353 0.077 Uiso 1 1 calc R . . . .
C18 C 1.0819(4) 0.2322(3) 0.2380(2) 0.0598(7) Uani 1 1 d . . . . .
H18 H 1.1499 0.1987 0.2793 0.072 Uiso 1 1 calc R . . . .
C12 C 0.2686(5) 0.0234(3) -0.0030(2) 0.0785(10) Uani 1 1 d . . . . .
H12A H 0.1826 -0.0486 -0.0427 0.118 Uiso 1 1 calc GR . . . .
H12B H 0.3779 0.0491 -0.0266 0.118 Uiso 1 1 calc GR . . . .
H12C H 0.2293 0.0957 -0.0025 0.118 Uiso 1 1 calc GR . . . .
C2 C 0.0674(5) 0.2475(4) 0.5233(2) 0.0772(9) Uani 1 1 d . . . . .
H2 H 0.0113 0.2972 0.4904 0.093 Uiso 1 1 calc R . . . .
C4 C 0.0660(5) 0.0904(3) 0.6341(3) 0.0846(11) Uani 1 1 d . . . . .
H4 H 0.0091 0.0333 0.6762 0.101 Uiso 1 1 calc R . . . .
C25 C 0.5621(4) 0.6667(3) 0.1678(2) 0.0793(10) Uani 1 1 d . . . . .
H25A H 0.4440 0.6052 0.1630 0.119 Uiso 1 1 calc GR . . . .
H25B H 0.5897 0.6855 0.1058 0.119 Uiso 1 1 calc GR . . . .
H25C H 0.5731 0.7460 0.2020 0.119 Uiso 1 1 calc GR . . . .
C3 C -0.0158(5) 0.1623(4) 0.5837(3) 0.0838(11) Uani 1 1 d . . . . .
H3 H -0.1295 0.1527 0.5909 0.101 Uiso 1 1 calc R . . . .

loop_
_atom_site_aniso_label
_atom_site_aniso_U_11
_atom_site_aniso_U_22
_atom_site_aniso_U_33
_atom_site_aniso_U_23
_atom_site_aniso_U_13
_atom_site_aniso_U_12
Cl1 0.0921(6) 0.0886(5) 0.0359(4) 0.0184(3) 0.0099(3) 0.0338(5)
O2 0.0478(11) 0.0368(8) 0.0442(9) -0.0008(7) 0.0062(7) -0.0042(7)
O3 0.0330(9) 0.0495(9) 0.0419(9) 0.0037(7) -0.0024(7) 0.0126(7)
O1 0.0584(12) 0.0356(9) 0.0586(11) 0.0078(8) 0.0176(9) -0.0032(8)
O4 0.0679(13) 0.0614(11) 0.0554(11) 0.0277(9) 0.0183(9) 0.0240(10)
N2 0.0289(10) 0.0328(9) 0.0373(10) 0.0052(8) 0.0062(8) 0.0061(8)
O5 0.0328(10) 0.0660(11) 0.0714(12) 0.0084(9) 0.0151(9) 0.0184(9)
N3 0.0364(11) 0.0515(12) 0.0500(11) 0.0145(9) 0.0050(9) 0.0217(10)
N1 0.0578(14) 0.0421(11) 0.0456(11) 0.0089(9) 0.0236(10) 0.0054(10)
C22 0.0295(12) 0.0289(10) 0.0327(11) -0.0015(8) 0.0035(9) 0.0079(9)
C13 0.0291(12) 0.0325(11) 0.0303(11) 0.0034(8) 0.0019(9) 0.0039(9)
C16 0.0342(13) 0.0296(10) 0.0310(11) -0.0002(8) 0.0076(9) 0.0028(9)
C14 0.0272(11) 0.0324(11) 0.0330(11) 0.0039(9) 0.0044(9) 0.0066(9)
C9 0.0312(12) 0.0326(11) 0.0374(12) 0.0041(9) 0.0084(9) 0.0064(9)
C8 0.0292(12) 0.0390(12) 0.0396(12) 0.0075(9) 0.0097(9) 0.0081(10)
C26 0.0318(13) 0.0420(12) 0.0398(12) -0.0008(10) 0.0024(10) 0.0110(10)
C24 0.0459(15) 0.0352(12) 0.0417(13) 0.0067(10) 0.0087(11) 0.0128(11)
C10 0.0354(13) 0.0343(12) 0.0461(13) 0.0054(10) 0.0134(10) 0.0088(10)
C15 0.0382(13) 0.0424(12) 0.0318(11) 0.0030(9) 0.0067(10) 0.0076(10)
C6 0.0471(14) 0.0369(12) 0.0373(12) 0.0055(9) 0.0112(10) 0.0116(11)
C17 0.0481(15) 0.0462(13) 0.0436(13) 0.0061(10) 0.0123(11) 0.0172(12)
C21 0.0514(15) 0.0361(12) 0.0367(12) -0.0014(9) 0.0124(11) 0.0054(11)
C7 0.0505(16) 0.0573(15) 0.0386(13) 0.0144(11) 0.0142(11) 0.0143(13)
C20 0.0658(19) 0.0493(15) 0.0532(15) -0.0031(11) 0.0333(13) 0.0073(13)
C23 0.0346(14) 0.0506(14) 0.0567(15) 0.0081(12) 0.0164(11) 0.0040(11)
C5 0.074(2) 0.0500(15) 0.0690(17) 0.0219(13) 0.0388(16) 0.0247(15)
C1 0.073(2) 0.0579(16) 0.0449(14) 0.0036(12) 0.0057(13) 0.0319(15)
C11 0.0629(19) 0.0396(14) 0.0631(17) -0.0092(12) 0.0027(14) -0.0067(13)
C19 0.0516(18) 0.0603(17) 0.082(2) -0.0078(14) 0.0275(14) 0.0174(13)
C18 0.0531(17) 0.0611(16) 0.0721(19) -0.0002(14) 0.0103(14) 0.0292(14)
C12 0.088(3) 0.0621(18) 0.0624(19) -0.0117(15) -0.0107(17) 0.0094(17)
C2 0.080(2) 0.092(2) 0.071(2) -0.0201(18) -0.0048(18) 0.051(2)
C4 0.083(3) 0.0596(19) 0.104(3) 0.0052(18) 0.057(2) 0.0017(18)
C25 0.064(2) 0.101(2) 0.089(2) 0.0391(19) 0.0048(17) 0.050(2)
C3 0.057(2) 0.089(2) 0.107(3) -0.035(2) 0.016(2) 0.0292(19)

loop_
_atom_type_symbol
_atom_type_description
_atom_type_scat_dispersion_real
_atom_type_scat_dispersion_imag
_atom_type_scat_source
C C 0.0033 0.0016 'International Tables Vol C Tables 4.2.6.8 and 6.1.1.4'
H H 0.0000 0.0000 'International Tables Vol C Tables 4.2.6.8 and 6.1.1.4'
Cl Cl 0.1484 0.1585 'International Tables Vol C Tables 4.2.6.8 and 6.1.1.4'
N N 0.0061 0.0033 'International Tables Vol C Tables 4.2.6.8 and 6.1.1.4'
O O 0.0106 0.0060 'International Tables Vol C Tables 4.2.6.8 and 6.1.1.4'

loop_
_geom_angle_atom_site_label_1
_geom_angle_atom_site_label_2
_geom_angle_atom_site_label_3
_geom_angle
_geom_angle_site_symmetry_1
_geom_angle_site_symmetry_3
_geom_angle_publ_flag
C10 O2 C11 117.82(18) . . ?
C22 N2 C23 118.49(18) . . ?
C24 N2 C22 124.36(18) . . ?
C24 N2 C23 116.94(18) . . ?
C26 N3 C24 124.57(18) . . ?
C26 N3 C25 118.4(2) . . ?
C24 N3 C25 117.0(2) . . ?
C8 N1 H1 116.7 . . ?
C8 N1 C7 126.6(2) . . ?
C7 N1 H1 116.7 . . ?
O3 C22 N2 121.54(19) . . ?
O3 C22 C14 123.48(18) . . ?
N2 C22 C14 114.79(17) . . ?
C16 C13 H13 109.0 . . ?
C16 C13 C14 113.74(16) . . ?
C14 C13 H13 109.0 . . ?
C9 C13 H13 109.0 . . ?
C9 C13 C16 114.25(17) . . ?
C9 C13 C14 101.66(15) . . ?
C17 C16 C13 120.89(19) . . ?
C21 C16 C13 123.0(2) . . ?
C21 C16 C17 116.1(2) . . ?
C22 C14 C13 109.66(16) . . ?
C22 C14 C15 112.46(17) . . ?
C26 C14 C22 112.19(17) . . ?
C26 C14 C13 105.13(16) . . ?
C26 C14 C15 111.12(18) . . ?
C15 C14 C13 105.82(15) . . ?
C8 C9 C13 113.18(18) . . ?
C8 C9 C10 123.62(19) . . ?
C10 C9 C13 122.99(18) . . ?
N1 C8 C9 125.9(2) . . ?
N1 C8 C15 122.23(19) . . ?
C9 C8 C15 111.85(18) . . ?
O5 C26 N3 121.3(2) . . ?
O5 C26 C14 122.9(2) . . ?
N3 C26 C14 115.52(19) . . ?
O4 C24 N2 121.6(2) . . ?
O4 C24 N3 121.4(2) . . ?
N2 C24 N3 116.94(19) . . ?
O2 C10 C9 112.29(18) . . ?
O1 C10 O2 122.7(2) . . ?
O1 C10 C9 124.9(2) . . ?
C14 C15 H15A 110.7 . . ?
C14 C15 H15B 110.7 . . ?
C8 C15 C14 105.24(16) . . ?
C8 C15 H15A 110.7 . . ?
C8 C15 H15B 110.7 . . ?
H15A C15 H15B 108.8 . . ?
C5 C6 C7 120.6(2) . . ?
C5 C6 C1 119.0(3) . . ?
C1 C6 C7 120.4(2) . . ?
C16 C17 H17 118.7 . . ?
C18 C17 C16 122.6(2) . . ?
C18 C17 H17 118.7 . . ?
C16 C21 Cl1 120.63(19) . . ?
C16 C21 C20 121.8(2) . . ?
C20 C21 Cl1 117.59(18) . . ?
N1 C7 C6 111.7(2) . . ?
N1 C7 H7A 109.3 . . ?
N1 C7 H7B 109.3 . . ?
C6 C7 H7A 109.3 . . ?
C6 C7 H7B 109.3 . . ?
H7A C7 H7B 107.9 . . ?
C21 C20 H20 120.1 . . ?
C19 C20 C21 119.8(2) . . ?
C19 C20 H20 120.1 . . ?
N2 C23 H23A 109.5 . . ?
N2 C23 H23B 109.5 . . ?
N2 C23 H23C 109.5 . . ?
H23A C23 H23B 109.5 . . ?
H23A C23 H23C 109.5 . . ?
H23B C23 H23C 109.5 . . ?
C6 C5 H5 120.3 . . ?
C6 C5 C4 119.5(3) . . ?
C4 C5 H5 120.3 . . ?
C6 C1 H1A 119.4 . . ?
C2 C1 C6 121.2(3) . . ?
C2 C1 H1A 119.4 . . ?
O2 C11 H11A 110.4 . . ?
O2 C11 H11B 110.4 . . ?
O2 C11 C12 106.8(2) . . ?
H11A C11 H11B 108.6 . . ?
C12 C11 H11A 110.4 . . ?
C12 C11 H11B 110.4 . . ?
C20 C19 H19 120.1 . . ?
C18 C19 C20 119.9(3) . . ?
C18 C19 H19 120.1 . . ?
C17 C18 H18 120.1 . . ?
C19 C18 C17 119.7(3) . . ?
C19 C18 H18 120.1 . . ?
C11 C12 H12A 109.5 . . ?
C11 C12 H12B 109.5 . . ?
C11 C12 H12C 109.5 . . ?
H12A C12 H12B 109.5 . . ?
H12A C12 H12C 109.5 . . ?
H12B C12 H12C 109.5 . . ?
C1 C2 H2 119.9 . . ?
C3 C2 C1 120.3(3) . . ?
C3 C2 H2 119.9 . . ?
C5 C4 H4 120.3 . . ?
C3 C4 C5 119.4(3) . . ?
C3 C4 H4 120.3 . . ?
N3 C25 H25A 109.5 . . ?
N3 C25 H25B 109.5 . . ?
N3 C25 H25C 109.5 . . ?
H25A C25 H25B 109.5 . . ?
H25A C25 H25C 109.5 . . ?
H25B C25 H25C 109.5 . . ?
C2 C3 C4 120.7(3) . . ?
C2 C3 H3 119.7 . . ?
C4 C3 H3 119.7 . . ?

loop_
_geom_bond_atom_site_label_1
_geom_bond_atom_site_label_2
_geom_bond_distance
_geom_bond_site_symmetry_2
_geom_bond_publ_flag
Cl1 C21 1.736(3) . ?
O2 C10 1.342(3) . ?
O2 C11 1.453(3) . ?
O3 C22 1.206(2) . ?
O1 C10 1.227(3) . ?
O4 C24 1.208(3) . ?
N2 C22 1.381(3) . ?
N2 C24 1.382(3) . ?
N2 C23 1.470(3) . ?
O5 C26 1.209(3) . ?
N3 C26 1.379(3) . ?
N3 C24 1.392(3) . ?
N3 C25 1.468(3) . ?
N1 H1 0.8600 . ?
N1 C8 1.342(3) . ?
N1 C7 1.454(3) . ?
C22 C14 1.513(3) . ?
C13 H13 0.9800 . ?
C13 C16 1.524(3) . ?
C13 C14 1.614(3) . ?
C13 C9 1.505(3) . ?
C16 C17 1.389(3) . ?
C16 C21 1.387(3) . ?
C14 C26 1.508(3) . ?
C14 C15 1.538(3) . ?
C9 C8 1.364(3) . ?
C9 C10 1.434(3) . ?
C8 C15 1.493(3) . ?
C15 H15A 0.9700 . ?
C15 H15B 0.9700 . ?
C6 C7 1.509(3) . ?
C6 C5 1.377(3) . ?
C6 C1 1.381(3) . ?
C17 H17 0.9300 . ?
C17 C18 1.380(4) . ?
C21 C20 1.394(4) . ?
C7 H7A 0.9700 . ?
C7 H7B 0.9700 . ?
C20 H20 0.9300 . ?
C20 C19 1.371(4) . ?
C23 H23A 0.9600 . ?
C23 H23B 0.9600 . ?
C23 H23C 0.9600 . ?
C5 H5 0.9300 . ?
C5 C4 1.409(4) . ?
C1 H1A 0.9300 . ?
C1 C2 1.358(4) . ?
C11 H11A 0.9700 . ?
C11 H11B 0.9700 . ?
C11 C12 1.490(4) . ?
C19 H19 0.9300 . ?
C19 C18 1.366(4) . ?
C18 H18 0.9300 . ?
C12 H12A 0.9600 . ?
C12 H12B 0.9600 . ?
C12 H12C 0.9600 . ?
C2 H2 0.9300 . ?
C2 C3 1.358(5) . ?
C4 H4 0.9300 . ?
C4 C3 1.366(5) . ?
C25 H25A 0.9600 . ?
C25 H25B 0.9600 . ?
C25 H25C 0.9600 . ?
C3 H3 0.9300 . ?

loop_
_geom_hbond_atom_site_label_D
_geom_hbond_atom_site_label_H
_geom_hbond_atom_site_label_A
_geom_hbond_distance_DH
_geom_hbond_distance_HA
_geom_hbond_distance_DA
_geom_hbond_angle_DHA
_geom_hbond_site_symmetry_A
N1 H1 O1 0.86 2.20 2.805(3) 127.1 .
C15 H15A O3 0.97 2.61 3.376(3) 136.4 2_766
C20 H20 O4 0.93 2.60 3.447(3) 152.1 2_765
C23 H23A O1 0.96 2.58 3.533(3) 172.4 1_665

loop_
_geom_torsion_atom_site_label_1
_geom_torsion_atom_site_label_2
_geom_torsion_atom_site_label_3
_geom_torsion_atom_site_label_4
_geom_torsion
_geom_torsion_site_symmetry_1
_geom_torsion_site_symmetry_2
_geom_torsion_site_symmetry_3
_geom_torsion_site_symmetry_4
_geom_torsion_publ_flag
Cl1 C21 C20 C19 179.5(2) . . . . ?
O3 C22 C14 C13 -96.8(2) . . . . ?
O3 C22 C14 C26 146.76(19) . . . . ?
O3 C22 C14 C15 20.6(3) . . . . ?
N2 C22 C14 C13 78.2(2) . . . . ?
N2 C22 C14 C26 -38.2(2) . . . . ?
N2 C22 C14 C15 -164.36(17) . . . . ?
N1 C8 C15 C14 -173.7(2) . . . . ?
C22 N2 C24 O4 177.7(2) . . . . ?
C22 N2 C24 N3 -0.4(3) . . . . ?
C22 C14 C26 O5 -151.3(2) . . . . ?
C22 C14 C26 N3 35.0(2) . . . . ?
C22 C14 C15 C8 -132.56(18) . . . . ?
C13 C16 C17 C18 -174.5(2) . . . . ?
C13 C16 C21 Cl1 -4.7(3) . . . . ?
C13 C16 C21 C20 175.3(2) . . . . ?
C13 C14 C26 O5 89.6(2) . . . . ?
C13 C14 C26 N3 -84.2(2) . . . . ?
C13 C14 C15 C8 -12.9(2) . . . . ?
C13 C9 C8 N1 -176.0(2) . . . . ?
C13 C9 C8 C15 4.3(3) . . . . ?
C13 C9 C10 O2 -6.8(3) . . . . ?
C13 C9 C10 O1 175.5(2) . . . . ?
C16 C13 C14 C22 13.0(2) . . . . ?
C16 C13 C14 C26 133.75(18) . . . . ?
C16 C13 C14 C15 -108.57(19) . . . . ?
C16 C13 C9 C8 111.0(2) . . . . ?
C16 C13 C9 C10 -74.1(3) . . . . ?
C16 C17 C18 C19 -1.2(4) . . . . ?
C16 C21 C20 C19 -0.6(4) . . . . ?
C14 C13 C16 C17 72.1(2) . . . . ?
C14 C13 C16 C21 -105.1(2) . . . . ?
C14 C13 C9 C8 -11.9(2) . . . . ?
C14 C13 C9 C10 162.99(19) . . . . ?
C9 C13 C16 C17 -44.0(3) . . . . ?
C9 C13 C16 C21 138.8(2) . . . . ?
C9 C13 C14 C22 136.25(17) . . . . ?
C9 C13 C14 C26 -102.95(18) . . . . ?
C9 C13 C14 C15 14.7(2) . . . . ?
C9 C8 C15 C14 6.0(2) . . . . ?
C8 N1 C7 C6 111.6(3) . . . . ?
C8 C9 C10 O2 167.6(2) . . . . ?
C8 C9 C10 O1 -10.1(4) . . . . ?
C26 N3 C24 O4 178.4(2) . . . . ?
C26 N3 C24 N2 -3.5(3) . . . . ?
C26 C14 C15 C8 100.7(2) . . . . ?
C24 N2 C22 O3 -162.74(19) . . . . ?
C24 N2 C22 C14 22.1(3) . . . . ?
C24 N3 C26 O5 171.0(2) . . . . ?
C24 N3 C26 C14 -15.1(3) . . . . ?
C10 O2 C11 C12 164.4(2) . . . . ?
C10 C9 C8 N1 9.1(4) . . . . ?
C10 C9 C8 C15 -170.6(2) . . . . ?
C15 C14 C26 O5 -24.4(3) . . . . ?
C15 C14 C26 N3 161.81(18) . . . . ?
C6 C5 C4 C3 0.8(5) . . . . ?
C6 C1 C2 C3 -1.1(4) . . . . ?
C17 C16 C21 Cl1 177.97(16) . . . . ?
C17 C16 C21 C20 -2.0(3) . . . . ?
C21 C16 C17 C18 2.9(3) . . . . ?
C21 C20 C19 C18 2.4(4) . . . . ?
C7 N1 C8 C9 -170.2(2) . . . . ?
C7 N1 C8 C15 9.5(4) . . . . ?
C7 C6 C5 C4 179.9(2) . . . . ?
C7 C6 C1 C2 -179.8(2) . . . . ?
C20 C19 C18 C17 -1.5(4) . . . . ?
C23 N2 C22 O3 11.8(3) . . . . ?
C23 N2 C22 C14 -163.27(18) . . . . ?
C23 N2 C24 O4 3.0(3) . . . . ?
C23 N2 C24 N3 -175.02(19) . . . . ?
C5 C6 C7 N1 117.6(3) . . . . ?
C5 C6 C1 C2 0.8(4) . . . . ?
C5 C4 C3 C2 -1.1(5) . . . . ?
C1 C6 C7 N1 -61.8(3) . . . . ?
C1 C6 C5 C4 -0.6(4) . . . . ?
C1 C2 C3 C4 1.3(5) . . . . ?
C11 O2 C10 O1 5.5(3) . . . . ?
C11 O2 C10 C9 -172.3(2) . . . . ?
C25 N3 C26 O5 -7.5(3) . . . . ?
C25 N3 C26 C14 166.4(2) . . . . ?
C25 N3 C24 O4 -3.0(3) . . . . ?
C25 N3 C24 N2 175.0(2) . . . . ?
